data_4075945
loop_
_publ_author_name
'Weigl, Kerstin'
'K\"ohler, Katrin'
'Dechert, Sebastian'
'Meyer, Franc'

_publ_section_title
;
 Synthesis and Structure of N-Heterocyclic Carbene Complexes with Tethered
 Olefinic Groups:&#x00A0; Application of the Ruthenium Catalyst in Olefin
 Metathesis
;
_journal_issue 16
_journal_name_full Organometallics
_journal_page_first 4049
_journal_paper_doi 10.1021/om0503242
_journal_volume 24
_journal_year 2005
_chemical_formula_moiety 'C27 H34 Ag Cl N2'
_chemical_formula_sum 'C27 H34 Ag Cl N2'
_chemical_formula_weight 529.88
_chemical_name_systematic
;
 ?
;
_space_group_IT_number 15
_symmetry_cell_setting monoclinic
_symmetry_space_group_name_Hall '-C 2yc'
_symmetry_space_group_name_H-M 'C 1 2/c 1'
_atom_sites_solution_hydrogens geom
_atom_sites_solution_primary direct
_atom_sites_solution_secondary difmap
_audit_creation_method SHELXL-97
_cell_angle_alpha 90.00
_cell_angle_beta 100.859(9)
_cell_angle_gamma 90.00
_cell_formula_units_Z 4
_cell_length_a 8.4002(11)
_cell_length_b 16.1489(13)
_cell_length_c 19.953(2)
_cell_measurement_reflns_used 13084
_cell_measurement_temperature 223(2)
_cell_measurement_theta_max 24.78
_cell_measurement_theta_min 2.08
_cell_volume 2658.2(5)
_computing_cell_refinement 'X-AREA (Stoe & Cie, 2002)'
_computing_data_collection 'X-AREA (Stoe & Cie, 2002)'
_computing_data_reduction 'X-AREA (Stoe & Cie, 2002)'
_computing_molecular_graphics 'DIAMOND (Brandenburg, 2001)'
_computing_publication_material 'SHELXL-97 (Sheldrick, 1997)'
_computing_structure_refinement 'SHELXL-97 (Sheldrick, 1997)'
_computing_structure_solution 'SHELXS-97 (Sheldrick, 1990)'
_diffrn_ambient_temperature 223(2)
_diffrn_measured_fraction_theta_full 0.997
_diffrn_measured_fraction_theta_max 0.997
_diffrn_measurement_device_type 'Stoe IPDS II'
_diffrn_measurement_method \w
_diffrn_radiation_monochromator graphite
_diffrn_radiation_source 'fine-focus sealed tube'
_diffrn_radiation_type MoK\a
_diffrn_radiation_wavelength 0.71073
_diffrn_reflns_av_R_equivalents 0.0509
_diffrn_reflns_av_sigmaI/netI 0.0302
_diffrn_reflns_limit_h_max 9
_diffrn_reflns_limit_h_min -9
_diffrn_reflns_limit_k_max 18
_diffrn_reflns_limit_k_min -18
_diffrn_reflns_limit_l_max 22
_diffrn_reflns_limit_l_min -23
_diffrn_reflns_number 13084
_diffrn_reflns_theta_full 24.78
_diffrn_reflns_theta_max 24.78
_diffrn_reflns_theta_min 2.08
_diffrn_standards_decay_% 0
_diffrn_standards_number 0
_exptl_absorpt_coefficient_mu 0.874
_exptl_absorpt_correction_T_max 0.8812
_exptl_absorpt_correction_T_min 0.7472
_exptl_absorpt_correction_type numerical
_exptl_absorpt_process_details 'X-RED (Stoe & Cie, 2002)'
_exptl_crystal_colour colorless
_exptl_crystal_density_diffrn 1.324
_exptl_crystal_density_method 'not measured'
_exptl_crystal_description block
_exptl_crystal_F_000 1096
_exptl_crystal_size_max 0.27
_exptl_crystal_size_mid 0.23
_exptl_crystal_size_min 0.21
_refine_diff_density_max 0.788
_refine_diff_density_min -0.710
_refine_diff_density_rms 0.080
_refine_ls_extinction_method none
_refine_ls_goodness_of_fit_ref 1.034
_refine_ls_hydrogen_treatment constr
_refine_ls_matrix_type full
_refine_ls_number_parameters 141
_refine_ls_number_reflns 2279
_refine_ls_number_restraints 8
_refine_ls_restrained_S_all 1.044
_refine_ls_R_factor_all 0.0606
_refine_ls_R_factor_gt 0.0497
_refine_ls_shift/su_max 0.001
_refine_ls_shift/su_mean 0.000
_refine_ls_structure_factor_coef Fsqd
_refine_ls_weighting_details 'calc w=1/[\s^2^(Fo^2^)+(0.0891P)^2^+2.8673P] where P=(Fo^2^+2Fc^2^)/3'
_refine_ls_weighting_scheme calc
_refine_ls_wR_factor_gt 0.1348
_refine_ls_wR_factor_ref 0.1419
_reflns_number_gt 1902
_reflns_number_total 2279
_reflns_threshold_expression >2sigma(I)
_cod_data_source_file om0503242si20050422_114940.cif
_cod_data_source_block 3
_cod_original_cell_volume 2658.3(5)
_cod_database_code 4075945

loop_
_symmetry_equiv_pos_as_xyz
'x, y, z'
'-x, y, -z+1/2'
'x+1/2, y+1/2, z'
'-x+1/2, y+1/2, -z+1/2'
'-x, -y, -z'
'x, -y, z-1/2'
'-x+1/2, -y+1/2, -z'
'x+1/2, -y+1/2, z-1/2'

loop_
_atom_site_label
_atom_site_type_symbol
_atom_site_fract_x
_atom_site_fract_y
_atom_site_fract_z
_atom_site_U_iso_or_equiv
_atom_site_adp_type
_atom_site_occupancy
_atom_site_symmetry_multiplicity
_atom_site_calc_flag
_atom_site_refinement_flags
_atom_site_disorder_assembly
_atom_site_disorder_group
Ag1 Ag 0.5000 0.54371(3) 0.2500 0.0682(2) Uani 1 2 d S . .
Cl1 Cl 0.5000 0.40095(13) 0.2500 0.1105(8) Uani 1 2 d S . .
N1 N 0.4854(6) 0.7189(3) 0.3031(3) 0.0878(13) Uani 1 1 d . . .
C1 C 0.5000 0.6711(4) 0.2500 0.0708(17) Uani 1 2 d S . .
C2 C 0.5553(19) 0.8047(8) 0.2945(7) 0.093(3) Uiso 0.50 1 d PD A -1
H2 H 0.6695 0.8062 0.3170 0.080 Uiso 0.50 1 calc PR A -1
C3 C 0.4638(18) 0.8745(8) 0.3217(9) 0.124(5) Uiso 0.50 1 d PD A -1
H3A H 0.4146 0.8544 0.3588 0.080 Uiso 0.50 1 calc PR A -1
H3B H 0.3785 0.8949 0.2858 0.080 Uiso 0.50 1 calc PR A -1
C4 C 0.585(2) 0.9451(9) 0.3473(9) 0.119(5) Uiso 0.50 1 d PD A -1
H4 H 0.6524 0.9679 0.3203 0.080 Uiso 0.50 1 calc PR A -1
C5 C 0.586(4) 0.9703(16) 0.4096(10) 0.201(12) Uiso 0.50 1 d PD A -1
H5A H 0.5165 0.9461 0.4353 0.080 Uiso 0.50 1 calc PR A -1
H5B H 0.6554 1.0125 0.4283 0.080 Uiso 0.50 1 calc PR A -1
C6 C 0.5436(18) 0.8093(8) 0.2183(7) 0.090(3) Uiso 0.50 1 d PD . -1
H6 H 0.6443 0.8303 0.2066 0.080 Uiso 0.50 1 calc PR . -1
C7 C 0.3938(17) 0.8485(11) 0.1730(9) 0.129(5) Uiso 0.50 1 d PD B -1
H7A H 0.3188 0.8068 0.1508 0.080 Uiso 0.50 1 calc PR B -1
H7B H 0.3376 0.8859 0.1987 0.080 Uiso 0.50 1 calc PR B -1
C8 C 0.474(3) 0.8946(13) 0.1223(11) 0.166(8) Uiso 0.50 1 d PD B -1
H8 H 0.4950 0.8688 0.0832 0.080 Uiso 0.50 1 calc PR B -1
C9 C 0.514(4) 0.9734(14) 0.136(2) 0.262(19) Uiso 0.50 1 d PD B -1
H9A H 0.4918 0.9982 0.1752 0.080 Uiso 0.50 1 calc PR B -1
H9B H 0.5633 1.0038 0.1059 0.080 Uiso 0.50 1 calc PR B -1
C10 C 0.4624(7) 0.6882(3) 0.3675(3) 0.0811(15) Uani 1 1 d . A .
C11 C 0.5955(8) 0.6640(4) 0.4170(4) 0.0943(17) Uani 1 1 d . . .
C12 C 0.5667(9) 0.6365(5) 0.4785(4) 0.110(2) Uani 1 1 d . A .
H12 H 0.6545 0.6206 0.5117 0.080 Uiso 1 1 calc R . .
C13 C 0.4146(10) 0.6312(5) 0.4932(3) 0.106(2) Uani 1 1 d . . .
C14 C 0.2867(9) 0.6541(4) 0.4436(3) 0.0960(18) Uani 1 1 d . A .
H14 H 0.1825 0.6505 0.4529 0.080 Uiso 1 1 calc R . .
C15 C 0.3065(7) 0.6823(4) 0.3799(3) 0.0831(14) Uani 1 1 d . . .
C16 C 0.7658(8) 0.6676(5) 0.4027(5) 0.126(3) Uani 1 1 d . A .
H16A H 0.8424 0.6637 0.4449 0.080 Uiso 1 1 calc R . .
H16B H 0.7812 0.7190 0.3806 0.080 Uiso 1 1 calc R . .
H16C H 0.7821 0.6223 0.3736 0.080 Uiso 1 1 calc R . .
C17 C 0.3932(13) 0.5995(7) 0.5619(4) 0.146(3) Uani 1 1 d . A .
H17A H 0.4118 0.6437 0.5946 0.080 Uiso 1 1 calc R . .
H17B H 0.4692 0.5556 0.5761 0.080 Uiso 1 1 calc R . .
H17C H 0.2848 0.5789 0.5588 0.080 Uiso 1 1 calc R . .
C18 C 0.1611(8) 0.7007(5) 0.3259(4) 0.107(2) Uani 1 1 d . A .
H18A H 0.1614 0.6652 0.2873 0.080 Uiso 1 1 calc R . .
H18B H 0.1644 0.7575 0.3120 0.080 Uiso 1 1 calc R . .
H18C H 0.0643 0.6912 0.3438 0.080 Uiso 1 1 calc R . .

loop_
_atom_site_aniso_label
_atom_site_aniso_U_11
_atom_site_aniso_U_22
_atom_site_aniso_U_33
_atom_site_aniso_U_23
_atom_site_aniso_U_13
_atom_site_aniso_U_12
Ag1 0.0895(4) 0.0614(3) 0.0550(3) 0.000 0.0167(2) 0.000
Cl1 0.187(3) 0.0619(10) 0.0780(13) 0.000 0.0142(15) 0.000
N1 0.108(3) 0.068(2) 0.096(3) -0.008(2) 0.040(3) -0.001(2)
C1 0.076(4) 0.070(4) 0.071(4) 0.000 0.024(3) 0.000
C10 0.098(4) 0.075(3) 0.078(3) -0.020(3) 0.035(3) -0.003(3)
C11 0.090(4) 0.106(4) 0.090(4) -0.022(3) 0.023(3) 0.006(3)
C12 0.114(5) 0.132(6) 0.080(4) -0.026(4) 0.006(4) 0.014(5)
C13 0.129(6) 0.122(5) 0.073(4) -0.021(4) 0.035(4) 0.010(4)
C14 0.101(4) 0.107(5) 0.087(4) -0.013(3) 0.035(4) -0.003(4)
C15 0.088(4) 0.084(3) 0.081(4) -0.010(3) 0.024(3) -0.004(3)
C16 0.093(4) 0.147(7) 0.144(7) -0.011(6) 0.037(5) 0.013(4)
C17 0.189(9) 0.177(9) 0.077(5) -0.011(5) 0.039(5) 0.021(7)
C18 0.096(4) 0.115(5) 0.112(5) 0.023(4) 0.023(4) -0.010(4)

loop_
_atom_type_symbol
_atom_type_description
_atom_type_scat_dispersion_real
_atom_type_scat_dispersion_imag
_atom_type_scat_source
C C 0.0033 0.0016 'International Tables Vol C Tables 4.2.6.8 and 6.1.1.4'
H H 0.0000 0.0000 'International Tables Vol C Tables 4.2.6.8 and 6.1.1.4'
N N 0.0061 0.0033 'International Tables Vol C Tables 4.2.6.8 and 6.1.1.4'
Cl Cl 0.1484 0.1585 'International Tables Vol C Tables 4.2.6.8 and 6.1.1.4'
Ag Ag -0.8971 1.1015 'International Tables Vol C Tables 4.2.6.8 and 6.1.1.4'

loop_
_geom_angle_atom_site_label_1
_geom_angle_atom_site_label_2
_geom_angle_atom_site_label_3
_geom_angle
_geom_angle_site_symmetry_1
_geom_angle_site_symmetry_3
C1 Ag1 Cl1 180.000(1) . .
C1 N1 C10 124.2(5) . .
C1 N1 C2 109.9(6) . .
C10 N1 C2 122.6(7) . .
C1 N1 C6 111.4(7) . 2_655
C10 N1 C6 122.9(6) . 2_655
C2 N1 C6 31.4(6) . 2_655
N1 C1 N1 109.3(6) . 2_655
N1 C1 Ag1 125.4(3) . .
N1 C1 Ag1 125.4(3) 2_655 .
C6 C2 C3 112.5(13) . .
C6 C2 N1 101.8(11) . .
C3 C2 N1 113.6(11) . .
C2 C3 C4 108.6(12) . .
C5 C4 C3 115.4(15) . .
C2 C6 N1 102.2(10) . 2_655
C2 C6 C7 120.3(14) . .
N1 C6 C7 99.2(11) 2_655 .
C8 C7 C6 100.2(14) . .
C9 C8 C7 117.5(17) . .
C15 C10 C11 120.8(6) . .
C15 C10 N1 118.8(6) . .
C11 C10 N1 120.5(5) . .
C12 C11 C10 118.1(6) . .
C12 C11 C16 121.0(7) . .
C10 C11 C16 120.9(6) . .
C13 C12 C11 122.9(7) . .
C12 C13 C14 117.8(7) . .
C12 C13 C17 119.6(8) . .
C14 C13 C17 122.6(7) . .
C13 C14 C15 122.5(6) . .
C10 C15 C14 117.9(6) . .
C10 C15 C18 121.9(6) . .
C14 C15 C18 120.1(6) . .

loop_
_geom_bond_atom_site_label_1
_geom_bond_atom_site_label_2
_geom_bond_distance
_geom_bond_site_symmetry_2
Ag1 C1 2.057(7) .
Ag1 Cl1 2.305(2) .
N1 C1 1.336(6) .
N1 C10 1.424(7) .
N1 C2 1.527(14) .
N1 C6 1.527(14) 2_655
C1 N1 1.336(6) 2_655
C2 C6 1.506(17) .
C2 C3 1.521(11) .
C3 C4 1.549(11) .
C4 C5 1.307(11) .
C6 N1 1.527(14) 2_655
C6 C7 1.541(11) .
C7 C8 1.512(11) .
C8 C9 1.330(12) .
C10 C15 1.381(8) .
C10 C11 1.401(9) .
C11 C12 1.368(10) .
C11 C16 1.512(9) .
C12 C13 1.367(10) .
C13 C14 1.367(10) .
C13 C17 1.506(10) .
C14 C15 1.389(9) .
C15 C18 1.499(9) .
